data_4133143
loop_
_publ_author_name
'Kokan, Zoran'
'Chmielewski, Micha\/l J'

_publ_section_title
;
 A Photoswitchable Heteroditopic Ion-Pair Receptor.
;
_journal_issue 47
_journal_name_full 'Journal of the American Chemical Society'
_journal_page_first 16010
_journal_page_last 16014
_journal_paper_doi 10.1021/jacs.8b08689
_journal_volume 140
_journal_year 2018
_chemical_formula_moiety 'C20 H17 I K N5 O2'
_chemical_formula_sum 'C20 H17 I K N5 O2'
_chemical_formula_weight 525.39
_space_group_crystal_system monoclinic
_space_group_IT_number 14
_space_group_name_Hall '-P 2ybc'
_space_group_name_H-M_alt 'P 1 21/c 1'
_atom_sites_solution_hydrogens mixed
_audit_creation_date 2018-02-13
_audit_creation_method
;
Olex2 1.2
(compiled 2015.01.26 svn.r3150 for OlexSys, GUI svn.r4998)
;
_cell_angle_alpha 90
_cell_angle_beta 91.382(3)
_cell_angle_gamma 90
_cell_formula_units_Z 4
_cell_length_a 10.4474(4)
_cell_length_b 14.5733(4)
_cell_length_c 13.6575(4)
_cell_measurement_reflns_used 8592
_cell_measurement_temperature 100(2)
_cell_measurement_theta_max 75.6350
_cell_measurement_theta_min 4.2140
_cell_volume 2078.79(12)
_computing_cell_refinement 'CrysAlisPro 1.171.38.43d (Rigaku OD, 2015)'
_computing_data_collection 'CrysAlisPro 1.171.38.43d (Rigaku OD, 2015)'
_computing_data_reduction 'CrysAlisPro 1.171.38.43d (Rigaku OD, 2015)'
_computing_molecular_graphics 'Olex2 (Dolomanov et al., 2009)'
_computing_publication_material 'Olex2 (Dolomanov et al., 2009)'
_computing_structure_refinement 'ShelXL (Sheldrick, 2008)'
_diffrn_ambient_environment N~2~
_diffrn_ambient_temperature 100(2)
_diffrn_detector 'CCD plate'
_diffrn_detector_area_resol_mean 5.2195
_diffrn_detector_type Atlas
_diffrn_measured_fraction_theta_full 0.999
_diffrn_measured_fraction_theta_max 1.000
_diffrn_measurement_device 'four-circle diffractometer'
_diffrn_measurement_device_type 'SuperNova, Dual, Cu at zero, Atlas'
_diffrn_measurement_method '\w scans'
_diffrn_orient_matrix_type 'CrysAlisPro convention (1999,Acta A55,543-557)'
_diffrn_orient_matrix_UB_11 0.0238690000
_diffrn_orient_matrix_UB_12 0.0616591000
_diffrn_orient_matrix_UB_13 0.0901899000
_diffrn_orient_matrix_UB_21 -0.1236867000
_diffrn_orient_matrix_UB_22 -0.0363329000
_diffrn_orient_matrix_UB_23 0.0454128000
_diffrn_orient_matrix_UB_31 0.0766934000
_diffrn_orient_matrix_UB_32 -0.0777984000
_diffrn_orient_matrix_UB_33 0.0503885000
_diffrn_radiation_monochromator mirror
_diffrn_radiation_probe x-ray
_diffrn_radiation_type CuK\a
_diffrn_radiation_wavelength 1.54184
_diffrn_reflns_av_R_equivalents 0.0494
_diffrn_reflns_av_unetI/netI 0.0387
_diffrn_reflns_Laue_measured_fraction_full 0.999
_diffrn_reflns_Laue_measured_fraction_max 1.000
_diffrn_reflns_limit_h_max 12
_diffrn_reflns_limit_h_min -13
_diffrn_reflns_limit_k_max 18
_diffrn_reflns_limit_k_min -18
_diffrn_reflns_limit_l_max 17
_diffrn_reflns_limit_l_min -15
_diffrn_reflns_number 17752
_diffrn_reflns_point_group_measured_fraction_full 0.999
_diffrn_reflns_point_group_measured_fraction_max 1.000
_diffrn_reflns_theta_full 67.684
_diffrn_reflns_theta_max 74.491
_diffrn_reflns_theta_min 4.233
_diffrn_source 'micro-focus sealed X-ray tube'
_diffrn_source_type 'SuperNova (Cu) X-ray Source'
_exptl_absorpt_coefficient_mu 14.120
_exptl_absorpt_correction_T_max 0.570
_exptl_absorpt_correction_T_min 0.293
_exptl_absorpt_correction_type analytical
_exptl_absorpt_process_details
;
CrysAlisPro 1.171.38.43d (Rigaku Oxford Diffraction, 2015)
Analytical numeric absorption correction using a multifaceted crystal
			model based on expressions derived by R.C. Clark & J.S. Reid.
(Clark, R. C. & Reid, J. S. (1995). Acta Cryst. A51, 887-897)
Empirical absorption correction using spherical harmonics,
 implemented in SCALE3 ABSPACK scaling algorithm.
;
_exptl_crystal_colour colourless
_exptl_crystal_colour_primary colourless
_exptl_crystal_density_diffrn 1.679
_exptl_crystal_description block
_exptl_crystal_F_000 1040
_exptl_crystal_size_max 0.13
_exptl_crystal_size_mid 0.07
_exptl_crystal_size_min 0.05
_refine_diff_density_max 3.528
_refine_diff_density_min -1.273
_refine_diff_density_rms 0.188
_refine_ls_extinction_method none
_refine_ls_goodness_of_fit_ref 1.110
_refine_ls_hydrogen_treatment mixed
_refine_ls_matrix_type full
_refine_ls_number_parameters 268
_refine_ls_number_reflns 4248
_refine_ls_number_restraints 2
_refine_ls_restrained_S_all 1.110
_refine_ls_R_factor_all 0.0618
_refine_ls_R_factor_gt 0.0565
_refine_ls_shift/su_max 0.002
_refine_ls_shift/su_mean 0.000
_refine_ls_structure_factor_coef Fsqd
_refine_ls_weighting_details 'w=1/[\s^2^(Fo^2^)+(0.0412P)^2^+30.6962P] where P=(Fo^2^+2Fc^2^)/3'
_refine_ls_weighting_scheme calc
_refine_ls_wR_factor_gt 0.1482
_refine_ls_wR_factor_ref 0.1512
_reflns_Friedel_coverage 0.000
_reflns_number_gt 3850
_reflns_number_total 4248
_reflns_threshold_expression 'I > 2\s(I)'
_cod_data_source_file ja8b08689_si_005.cif
_cod_data_source_block 2018_02_13_dt_zk50-ki-2_k
_cod_original_cell_volume 2078.79(11)
_cod_original_sg_symbol_H-M 'P 21/c'
_cod_database_code 4133143
_shelx_space_group_comment
;
The symmetry employed for this shelxl refinement is uniquely defined
by the following loop, which should always be used as a source of
symmetry information in preference to the above space-group names.
They are only intended as comments.
;
_reflns_odcompleteness_completeness 100.00
_reflns_odcompleteness_iscentric 1
_reflns_odcompleteness_theta 74.33
_olex2_refinement_description
;
1. Fixed Uiso
 At 1.2 times of:
  All C(H) groups, All C(H,H) groups, All N(H) groups
2. Restrained distances
 N3-H3A
 0.87 with sigma of 0.02
 H2A-N2
 0.87 with sigma of 0.02
3.a Secondary CH2 refined with riding coordinates:
 C7(H7A,H7B)
3.b Aromatic/amide H refined with riding coordinates:
 C2(H2), C3(H3), C4(H4), C9(H9), C10(H10), C11(H11), C12(H12), C13(H13),
 C15(H15), C17(H17), C18(H18), C19(H19), C20(H20)
;
_shelx_shelxl_version_number 2014/7
_olex2_submission_special_instructions 'No special instructions were received'
_oxdiff_exptl_absorpt_empirical_details
;
Empirical correction (ABSPACK) includes:
- Absorption correction using spherical harmonics
- Frame scaling
;
_oxdiff_exptl_absorpt_empirical_full_max 1.385
_oxdiff_exptl_absorpt_empirical_full_min 0.651

loop_
_space_group_symop_operation_xyz
'x, y, z'
'-x, y+1/2, -z+1/2'
'-x, -y, -z'
'x, -y-1/2, z-1/2'

loop_
_atom_site_label
_atom_site_type_symbol
_atom_site_fract_x
_atom_site_fract_y
_atom_site_fract_z
_atom_site_U_iso_or_equiv
_atom_site_adp_type
_atom_site_occupancy
_atom_site_site_symmetry_order
_atom_site_calc_flag
_atom_site_refinement_flags_posn
C1 C 0.3748(7) 0.8244(5) 0.6644(4) 0.0182(13) Uani 1 1 d .
C2 C 0.4501(7) 0.9031(5) 0.6687(5) 0.0221(14) Uani 1 1 d .
H2 H 0.4123 0.9607 0.6726 0.026 Uiso 1 1 calc R
C3 C 0.5816(8) 0.8944(5) 0.6672(5) 0.0262(15) Uani 1 1 d .
H3 H 0.6342 0.9459 0.6695 0.031 Uiso 1 1 calc R
C4 C 0.6339(7) 0.8061(5) 0.6620(5) 0.0227(14) Uani 1 1 d .
H4 H 0.7222 0.7975 0.6632 0.027 Uiso 1 1 calc R
C5 C 0.5518(7) 0.7324(5) 0.6551(5) 0.0186(13) Uani 1 1 d .
C6 C 0.2324(7) 0.8343(5) 0.6710(5) 0.0181(13) Uani 1 1 d .
C7 C 0.0218(7) 0.7614(5) 0.6628(6) 0.0248(15) Uani 1 1 d .
H7A H -0.0020 0.8022 0.7154 0.030 Uiso 1 1 calc R
H7B H -0.0092 0.7005 0.6783 0.030 Uiso 1 1 calc R
C8 C -0.0420(6) 0.7936(5) 0.5678(5) 0.0228(14) Uani 1 1 d .
C9 C -0.0716(7) 0.8867(6) 0.5541(6) 0.0293(16) Uani 1 1 d .
H9 H -0.0538 0.9288 0.6037 0.035 Uiso 1 1 calc R
C10 C -0.1275(8) 0.9155(6) 0.4667(7) 0.0336(18) Uani 1 1 d .
H10 H -0.1474 0.9772 0.4577 0.040 Uiso 1 1 calc R
C11 C -0.1541(8) 0.8528(7) 0.3920(6) 0.036(2) Uani 1 1 d .
H11 H -0.1897 0.8730 0.3328 0.043 Uiso 1 1 calc R
C12 C -0.1277(7) 0.7604(6) 0.4057(6) 0.0295(16) Uani 1 1 d .
H12 H -0.1474 0.7183 0.3564 0.035 Uiso 1 1 calc R
C13 C -0.0710(7) 0.7308(6) 0.4944(6) 0.0259(15) Uani 1 1 d .
H13 H -0.0528 0.6690 0.5039 0.031 Uiso 1 1 calc R
C14 C 0.6109(6) 0.6378(5) 0.6455(5) 0.0184(13) Uani 1 1 d .
C15 C 0.5084(6) 0.4141(5) 0.5996(5) 0.0221(14) Uani 1 1 d .
H15 H 0.4208 0.4234 0.5912 0.027 Uiso 1 1 calc R
C16 C 0.5620(7) 0.3205(5) 0.5934(5) 0.0208(14) Uani 1 1 d .
C17 C 0.4779(7) 0.2478(5) 0.5844(5) 0.0240(15) Uani 1 1 d .
H17 H 0.3901 0.2580 0.5798 0.029 Uiso 1 1 calc R
C18 C 0.5275(8) 0.1580(5) 0.5822(6) 0.0281(16) Uani 1 1 d .
H18 H 0.4734 0.1075 0.5774 0.034 Uiso 1 1 calc R
C19 C 0.6581(8) 0.1472(5) 0.5874(6) 0.0279(16) Uani 1 1 d .
H19 H 0.6943 0.0889 0.5857 0.033 Uiso 1 1 calc R
C20 C 0.7353(7) 0.2248(5) 0.5952(5) 0.0245(15) Uani 1 1 d .
H20 H 0.8235 0.2165 0.5989 0.029 Uiso 1 1 calc R
I1 I -0.17141(4) 1.01396(3) 0.86060(3) 0.02234(15) Uani 1 1 d .
K1 K 0.15018(13) 0.96845(10) 0.87535(11) 0.0211(3) Uani 1 1 d .
N1 N 0.4230(5) 0.7393(4) 0.6554(4) 0.0182(11) Uani 1 1 d .
N2 N 0.1618(6) 0.7589(4) 0.6571(4) 0.0197(11) Uani 1 1 d D
H2A H 0.213(7) 0.713(4) 0.658(6) 0.024 Uiso 1 1 d DR
N3 N 0.5283(5) 0.5678(4) 0.6287(4) 0.0208(12) Uani 1 1 d D
H3A H 0.445(2) 0.573(6) 0.625(6) 0.025 Uiso 1 1 d DR
N4 N 0.5830(5) 0.4828(4) 0.6166(4) 0.0185(11) Uani 1 1 d .
N5 N 0.6898(6) 0.3108(4) 0.5978(4) 0.0207(12) Uani 1 1 d .
O1 O 0.1857(5) 0.9108(4) 0.6902(4) 0.0245(11) Uani 1 1 d .
O2 O 0.7269(5) 0.6292(4) 0.6513(4) 0.0240(10) Uani 1 1 d .

loop_
_atom_site_aniso_label
_atom_site_aniso_U_11
_atom_site_aniso_U_22
_atom_site_aniso_U_33
_atom_site_aniso_U_23
_atom_site_aniso_U_13
_atom_site_aniso_U_12
C1 0.027(4) 0.020(3) 0.007(3) 0.002(2) -0.004(2) -0.001(3)
C2 0.031(4) 0.019(3) 0.015(3) 0.002(3) -0.005(3) -0.003(3)
C3 0.032(4) 0.029(4) 0.018(3) 0.000(3) -0.002(3) -0.008(3)
C4 0.020(3) 0.028(4) 0.020(3) 0.000(3) -0.004(3) -0.005(3)
C5 0.021(3) 0.024(3) 0.010(3) 0.000(2) -0.003(2) -0.001(3)
C6 0.026(3) 0.018(3) 0.010(3) 0.003(2) -0.005(2) 0.002(3)
C7 0.019(3) 0.028(4) 0.027(4) 0.004(3) 0.001(3) -0.001(3)
C8 0.012(3) 0.032(4) 0.024(3) 0.001(3) -0.001(2) -0.001(3)
C9 0.019(3) 0.035(4) 0.033(4) 0.005(3) -0.006(3) -0.003(3)
C10 0.024(4) 0.033(4) 0.044(5) 0.015(4) -0.011(3) -0.005(3)
C11 0.023(4) 0.058(6) 0.026(4) 0.013(4) -0.007(3) -0.011(4)
C12 0.024(4) 0.036(4) 0.028(4) 0.001(3) -0.003(3) -0.005(3)
C13 0.019(3) 0.029(4) 0.029(4) 0.001(3) 0.002(3) -0.002(3)
C14 0.021(3) 0.023(3) 0.011(3) 0.002(2) -0.005(2) -0.001(3)
C15 0.015(3) 0.035(4) 0.016(3) 0.003(3) -0.003(2) 0.000(3)
C16 0.025(3) 0.026(4) 0.011(3) -0.003(3) -0.004(2) -0.003(3)
C17 0.024(3) 0.033(4) 0.015(3) -0.001(3) -0.003(3) -0.005(3)
C18 0.037(4) 0.024(4) 0.023(4) 0.001(3) 0.002(3) -0.008(3)
C19 0.042(4) 0.018(4) 0.023(4) 0.004(3) 0.001(3) 0.001(3)
C20 0.024(4) 0.030(4) 0.020(3) -0.004(3) 0.000(3) 0.003(3)
I1 0.0162(2) 0.0215(2) 0.0290(2) -0.00164(17) -0.00496(15) 0.00054(15)
K1 0.0165(6) 0.0222(7) 0.0246(7) -0.0028(5) -0.0030(5) 0.0013(5)
N1 0.019(3) 0.025(3) 0.011(2) 0.001(2) -0.005(2) -0.002(2)
N2 0.020(3) 0.015(3) 0.024(3) 0.002(2) -0.002(2) 0.001(2)
N3 0.014(3) 0.027(3) 0.021(3) 0.000(2) -0.004(2) -0.001(2)
N4 0.019(3) 0.023(3) 0.013(2) 0.008(2) -0.003(2) -0.001(2)
N5 0.023(3) 0.021(3) 0.017(3) -0.001(2) -0.003(2) -0.001(2)
O1 0.028(3) 0.022(3) 0.022(2) -0.002(2) -0.005(2) 0.004(2)
O2 0.019(2) 0.025(3) 0.029(3) 0.000(2) -0.0044(19) -0.0016(19)

loop_
_atom_type_symbol
_atom_type_description
_atom_type_scat_dispersion_real
_atom_type_scat_dispersion_imag
_atom_type_scat_source
C C 0.0181 0.0091 'International Tables Vol C Tables 4.2.6.8 and 6.1.1.4'
H H 0.0000 0.0000 'International Tables Vol C Tables 4.2.6.8 and 6.1.1.4'
N N 0.0311 0.0180 'International Tables Vol C Tables 4.2.6.8 and 6.1.1.4'
O O 0.0492 0.0322 'International Tables Vol C Tables 4.2.6.8 and 6.1.1.4'
K K 0.3868 1.0657 'International Tables Vol C Tables 4.2.6.8 and 6.1.1.4'
I I -0.3257 6.8362 'International Tables Vol C Tables 4.2.6.8 and 6.1.1.4'

loop_
_geom_angle_atom_site_label_1
_geom_angle_atom_site_label_2
_geom_angle_atom_site_label_3
_geom_angle
_geom_angle_site_symmetry_1
_geom_angle_site_symmetry_3
C2 C1 C6 118.6(6) . .
N1 C1 C2 123.5(7) . .
N1 C1 C6 117.9(6) . .
C1 C2 H2 120.5 . .
C3 C2 C1 119.0(7) . .
C3 C2 H2 120.5 . .
C2 C3 H3 120.8 . .
C2 C3 C4 118.4(7) . .
C4 C3 H3 120.8 . .
C3 C4 H4 120.7 . .
C5 C4 C3 118.5(7) . .
C5 C4 H4 120.7 . .
C4 C5 C14 117.4(6) . .
N1 C5 C4 124.1(7) . .
N1 C5 C14 118.4(6) . .
C1 C6 K1 111.2(4) . .
N2 C6 C1 117.2(6) . .
N2 C6 K1 115.1(4) . .
O1 C6 C1 119.5(6) . .
O1 C6 K1 40.1(3) . .
O1 C6 N2 123.2(7) . .
H7A C7 H7B 107.9 . .
C8 C7 H7A 109.1 . .
C8 C7 H7B 109.1 . .
N2 C7 H7A 109.1 . .
N2 C7 H7B 109.1 . .
N2 C7 C8 112.3(6) . .
C9 C8 C7 120.3(7) . .
C13 C8 C7 119.8(7) . .
C13 C8 C9 119.9(7) . .
C8 C9 H9 120.1 . .
C10 C9 C8 119.8(8) . .
C10 C9 H9 120.1 . .
C9 C10 H10 119.8 . .
C9 C10 C11 120.4(8) . .
C11 C10 H10 119.8 . .
C10 C11 H11 119.9 . .
C12 C11 C10 120.2(7) . .
C12 C11 H11 119.9 . .
C11 C12 H12 120.2 . .
C11 C12 C13 119.6(8) . .
C13 C12 H12 120.2 . .
C8 C13 C12 120.1(7) . .
C8 C13 H13 119.9 . .
C12 C13 H13 119.9 . .
C5 C14 K1 158.9(4) . 2_646
N3 C14 C5 116.2(6) . .
N3 C14 K1 84.7(4) . 2_646
O2 C14 C5 119.7(6) . .
O2 C14 K1 39.5(4) . 2_646
O2 C14 N3 124.2(7) . .
C16 C15 H15 120.0 . .
N4 C15 H15 120.0 . .
N4 C15 C16 120.0(6) . .
C17 C16 C15 118.2(7) . .
N5 C16 C15 118.2(6) . .
N5 C16 C17 123.7(7) . .
C16 C17 H17 120.6 . .
C16 C17 C18 118.7(7) . .
C18 C17 H17 120.6 . .
C17 C18 H18 120.9 . .
C19 C18 C17 118.1(7) . .
C19 C18 H18 120.9 . .
C18 C19 H19 120.5 . .
C18 C19 C20 118.9(7) . .
C20 C19 H19 120.5 . .
C19 C20 H20 118.1 . .
N5 C20 C19 123.8(7) . .
N5 C20 H20 118.1 . .
K1 I1 K1 85.33(4) . 3_577
C6 K1 I1 144.80(11) . 3_577
C6 K1 K1 147.88(13) . 3_577
C14 K1 C6 97.91(16) 2_656 .
C14 K1 I1 90.25(11) 2_656 3_577
C14 K1 K1 113.66(12) 2_656 3_577
I1 K1 C6 108.53(12) . .
I1 K1 C14 123.69(12) . 2_656
I1 K1 I1 94.67(4) . 3_577
I1 K1 K1 49.02(3) . 3_577
I1 K1 K1 45.65(3) 3_577 3_577
N4 K1 C6 79.10(16) 2_656 .
N4 K1 C14 40.86(17) 2_656 2_656
N4 K1 I1 164.50(13) 2_656 .
N4 K1 I1 85.32(12) 2_656 3_577
N4 K1 K1 129.02(12) 2_656 3_577
N4 K1 N5 58.38(17) 2_656 2_656
N5 K1 C6 60.26(15) 2_656 .
N5 K1 C14 99.21(17) 2_656 2_656
N5 K1 I1 84.68(12) 2_656 3_577
N5 K1 I1 137.10(13) 2_656 .
N5 K1 K1 117.08(13) 2_656 3_577
O1 K1 C6 17.32(15) . .
O1 K1 C14 91.65(16) . 2_656
O1 K1 I1 161.76(12) . 3_577
O1 K1 I1 99.33(12) . .
O1 K1 K1 146.69(13) . 3_577
O1 K1 N4 84.29(16) . 2_656
O1 K1 N5 77.11(16) . 2_656
O1 K1 O2 93.86(17) . 2_656
O2 K1 C6 104.37(16) 2_656 .
O2 K1 C14 16.68(15) 2_656 2_656
O2 K1 I1 93.15(12) 2_656 3_577
O2 K1 I1 107.05(11) 2_656 .
O2 K1 K1 104.60(12) 2_656 3_577
O2 K1 N4 57.53(16) 2_656 2_656
O2 K1 N5 115.82(17) 2_656 2_656
C1 N1 C5 116.4(6) . .
C6 N2 C7 121.4(6) . .
C6 N2 H2A 108(6) . .
C7 N2 H2A 129(6) . .
C14 N3 H3A 126(6) . .
C14 N3 N4 115.8(6) . .
N4 N3 H3A 119(6) . .
C15 N4 K1 123.3(5) . 2_646
C15 N4 N3 118.1(6) . .
N3 N4 K1 118.6(4) . 2_646
C16 N5 K1 119.9(5) . 2_646
C20 N5 C16 116.7(6) . .
C20 N5 K1 123.2(5) . 2_646
C6 O1 K1 122.6(4) . .
C14 O2 K1 123.8(5) . 2_646

loop_
_geom_bond_atom_site_label_1
_geom_bond_atom_site_label_2
_geom_bond_distance
_geom_bond_site_symmetry_2
C1 C2 1.391(10) .
C1 C6 1.499(10) .
C1 N1 1.345(9) .
C2 H2 0.9300 .
C2 C3 1.381(11) .
C3 H3 0.9300 .
C3 C4 1.400(11) .
C4 H4 0.9300 .
C4 C5 1.377(10) .
C5 C14 1.516(10) .
C5 N1 1.350(9) .
C6 K1 3.530(7) .
C6 N2 1.334(9) .
C6 O1 1.247(8) .
C7 H7A 0.9700 .
C7 H7B 0.9700 .
C7 C8 1.519(10) .
C7 N2 1.468(9) .
C8 C9 1.402(11) .
C8 C13 1.385(11) .
C9 H9 0.9300 .
C9 C10 1.382(11) .
C10 H10 0.9300 .
C10 C11 1.393(13) .
C11 H11 0.9300 .
C11 C12 1.386(13) .
C12 H12 0.9300 .
C12 C13 1.403(11) .
C13 H13 0.9300 .
C14 K1 3.527(7) 2_646
C14 N3 1.352(9) .
C14 O2 1.219(9) .
C15 H15 0.9300 .
C15 C16 1.478(10) .
C15 N4 1.286(9) .
C16 C17 1.379(10) .
C16 N5 1.342(9) .
C17 H17 0.9300 .
C17 C18 1.408(11) .
C18 H18 0.9300 .
C18 C19 1.373(12) .
C19 H19 0.9300 .
C19 C20 1.391(11) .
C20 H20 0.9300 .
C20 N5 1.341(10) .
I1 K1 3.6168(15) 3_577
I1 K1 3.4257(15) .
K1 C14 3.527(7) 2_656
K1 I1 3.6168(15) 3_577
K1 K1 4.775(3) 3_577
K1 N4 2.795(6) 2_656
K1 N5 2.860(6) 2_656
K1 O1 2.699(5) .
K1 O2 2.700(5) 2_656
N2 H2A 0.86(2) .
N3 H3A 0.87(2) .
N3 N4 1.376(8) .
N4 K1 2.795(6) 2_646
N5 K1 2.860(6) 2_646
O2 K1 2.700(5) 2_646

loop_
_geom_torsion_atom_site_label_1
_geom_torsion_atom_site_label_2
_geom_torsion_atom_site_label_3
_geom_torsion_atom_site_label_4
_geom_torsion
_geom_torsion_site_symmetry_1
_geom_torsion_site_symmetry_4
C1 C2 C3 C4 -0.5(10) . .
C1 C6 N2 C7 179.6(6) . .
C1 C6 O1 K1 -88.5(6) . .
C2 C1 C6 K1 -51.0(6) . .
C2 C1 C6 N2 173.6(6) . .
C2 C1 C6 O1 -7.3(9) . .
C2 C1 N1 C5 2.9(9) . .
C2 C3 C4 C5 2.3(10) . .
C3 C4 C5 C14 177.6(6) . .
C3 C4 C5 N1 -1.7(10) . .
C4 C5 C14 K1 -1.8(15) . 2_646
C4 C5 C14 N3 -173.4(6) . .
C4 C5 C14 O2 5.3(9) . .
C4 C5 N1 C1 -0.9(9) . .
C5 C14 N3 N4 177.8(5) . .
C5 C14 O2 K1 -176.0(4) . 2_646
C6 C1 C2 C3 177.1(6) . .
C6 C1 N1 C5 -176.5(5) . .
C7 C8 C9 C10 178.8(7) . .
C7 C8 C13 C12 -178.8(6) . .
C8 C7 N2 C6 82.6(8) . .
C8 C9 C10 C11 -0.2(12) . .
C9 C8 C13 C12 1.2(11) . .
C9 C10 C11 C12 1.6(12) . .
C10 C11 C12 C13 -1.6(12) . .
C11 C12 C13 C8 0.2(11) . .
C13 C8 C9 C10 -1.2(11) . .
C14 C5 N1 C1 179.8(5) . .
C14 N3 N4 C15 -179.4(6) . .
C14 N3 N4 K1 -1.2(7) . 2_646
C15 C16 C17 C18 -177.5(6) . .
C15 C16 N5 C20 177.8(6) . .
C15 C16 N5 K1 1.9(8) . 2_646
C16 C15 N4 K1 6.4(9) . 2_646
C16 C15 N4 N3 -175.5(6) . .
C16 C17 C18 C19 -1.2(10) . .
C17 C16 N5 C20 -1.5(10) . .
C17 C16 N5 K1 -177.4(5) . 2_646
C17 C18 C19 C20 0.4(11) . .
C18 C19 C20 N5 -0.2(11) . .
C19 C20 N5 C16 0.7(10) . .
C19 C20 N5 K1 176.5(5) . 2_646
K1 C6 N2 C7 45.9(7) . .
K1 C14 N3 N4 0.8(5) 2_646 .
N1 C1 C2 C3 -2.3(10) . .
N1 C1 C6 K1 128.4(5) . .
N1 C1 C6 N2 -7.0(8) . .
N1 C1 C6 O1 172.1(6) . .
N1 C5 C14 K1 177.5(8) . 2_646
N1 C5 C14 N3 6.0(9) . .
N1 C5 C14 O2 -175.3(6) . .
N2 C6 O1 K1 90.6(7) . .
N2 C7 C8 C9 -93.0(8) . .
N2 C7 C8 C13 87.0(8) . .
N3 C14 O2 K1 2.6(9) . 2_646
N4 C15 C16 C17 173.9(6) . .
N4 C15 C16 N5 -5.4(10) . .
N5 C16 C17 C18 1.8(10) . .
O1 C6 N2 C7 0.5(10) . .
O2 C14 N3 N4 -0.9(10) . .
